data_7244134
loop_
_publ_author_name
'Xu, Xi'
'Zhang, Yanping'
'Ying, Jun'
'Jin, Liang'
'Tian, Aixiang'
'Wang, Xiuli'

_publ_section_title
;
 Five POM-based compounds modified by mono- and bis-triazole derivatives:
 photocatalytic, electrochemical and supercapacitor properties
;
_journal_name_full CrystEngComm
_journal_paper_doi 10.1039/D1CE01596F
_journal_year 2022
_chemical_formula_moiety 'C10 H12 Cu Mo4 N4 O13'
_chemical_formula_sum 'C10 H12 Cu Mo4 N4 O13'
_chemical_formula_weight 843.54
_space_group_crystal_system triclinic
_space_group_IT_number 2
_space_group_name_Hall '-P 1'
_space_group_name_H-M_alt 'P -1'
_atom_sites_solution_hydrogens mixed
_atom_sites_solution_primary iterative
_audit_block_doi 10.5517/ccdc.csd.cc291c80
_audit_creation_date 2021-10-15
_audit_creation_method
;
Olex2 1.3
(compiled 2020.11.12 svn.r5f609507 for OlexSys, GUI svn.r6408)
;
_audit_update_record
;
2021-10-19 deposited with the CCDC.	2022-01-04 downloaded from the CCDC.
;
_cell_angle_alpha 84.1610(10)
_cell_angle_beta 80.9900(10)
_cell_angle_gamma 73.9560(10)
_cell_formula_units_Z 2
_cell_length_a 7.3880(5)
_cell_length_b 10.9847(7)
_cell_length_c 12.6720(9)
_cell_measurement_reflns_used 1922
_cell_measurement_temperature 296.15
_cell_measurement_theta_max 28.34
_cell_measurement_theta_min 2.45
_cell_volume 974.29(11)
_computing_cell_refinement 'SAINT v8.34A (Bruker, 2013)'
_computing_data_reduction 'SAINT v8.34A (Bruker, 2013)'
_computing_molecular_graphics 'Olex2 1.3 (Dolomanov et al., 2009)'
_computing_publication_material 'Olex2 1.3 (Dolomanov et al., 2009)'
_computing_structure_refinement 'olex2.refine 1.3 (Bourhis et al., 2015)'
_computing_structure_solution 'olex2.solve 1.3 (Bourhis et al., 2015)'
_diffrn_ambient_temperature 296.15
_diffrn_measured_fraction_theta_full 0.999
_diffrn_measured_fraction_theta_max 0.993
_diffrn_measurement_device_type 'Bruker APEX-II CCD'
_diffrn_measurement_method '\f and \w scans'
_diffrn_radiation_monochromator graphite
_diffrn_radiation_type MoK\a
_diffrn_radiation_wavelength 0.71073
_diffrn_reflns_av_R_equivalents 0.0239
_diffrn_reflns_av_unetI/netI 0.0554
_diffrn_reflns_Laue_measured_fraction_full 0.999
_diffrn_reflns_Laue_measured_fraction_max 0.993
_diffrn_reflns_limit_h_max 9
_diffrn_reflns_limit_h_min -4
_diffrn_reflns_limit_k_max 14
_diffrn_reflns_limit_k_min -14
_diffrn_reflns_limit_l_max 16
_diffrn_reflns_limit_l_min -16
_diffrn_reflns_number 7253
_diffrn_reflns_point_group_measured_fraction_full 0.999
_diffrn_reflns_point_group_measured_fraction_max 0.993
_diffrn_reflns_theta_full 25.242
_diffrn_reflns_theta_max 28.337
_diffrn_reflns_theta_min 1.630
_diffrn_source_current 30.0
_diffrn_source_power 1.2
_diffrn_source_voltage 40.0
_diffrn_standards_number 0
_exptl_absorpt_coefficient_mu 3.655
_exptl_absorpt_correction_T_max 0.6079
_exptl_absorpt_correction_T_min 0.5568
_exptl_absorpt_correction_type multi-scan
_exptl_absorpt_process_details
;
SADABS-2014/5 (Bruker,2014/5) was used for absorption correction.
wR2(int) was 0.0513 before and 0.0283 after correction.
The Ratio of minimum to maximum transmission is 0.8237.
The \l/2 correction factor is 0.00150.
;
_exptl_crystal_colour red-brown
_exptl_crystal_density_diffrn 2.875
_exptl_crystal_description block
_exptl_crystal_F_000 802
_exptl_crystal_size_max 0.19
_exptl_crystal_size_mid 0.17
_exptl_crystal_size_min 0.15
_refine_diff_density_max 0.986
_refine_diff_density_min -0.823
_refine_diff_density_rms 0.172
_refine_ls_extinction_method none
_refine_ls_goodness_of_fit_ref 0.981
_refine_ls_hydrogen_treatment mixed
_refine_ls_matrix_type full
_refine_ls_number_parameters 294
_refine_ls_number_reflns 4819
_refine_ls_number_restraints 0
_refine_ls_restrained_S_all 0.981
_refine_ls_R_factor_all 0.0651
_refine_ls_R_factor_gt 0.0356
_refine_ls_shift/su_max 0.001
_refine_ls_shift/su_mean 0.000
_refine_ls_structure_factor_coef Fsqd
_refine_ls_weighting_details 'w=1/[\s^2^(Fo^2^)+(0.0324P)^2^] where P=(Fo^2^+2Fc^2^)/3'
_refine_ls_weighting_scheme calc
_refine_ls_wR_factor_gt 0.0668
_refine_ls_wR_factor_ref 0.0765
_reflns_Friedel_coverage 0.000
_reflns_number_gt 3429
_reflns_number_total 4819
_reflns_threshold_expression 'I > 2\s(I)'
_cod_data_source_file d1ce01596f2.cif
_cod_data_source_block 2_CCDC2
_cod_database_code 7244134
_shelx_shelxl_version_number 2018/3
_shelx_space_group_comment
;
The symmetry employed for this shelxl refinement is uniquely defined
by the following loop, which should always be used as a source of
symmetry information in preference to the above space-group names.
They are only intended as comments.
;
_olex2_refinement_description
;
1. Fixed Uiso
 At 1.2 times of:
  All C(H) groups, All C(H,H) groups, All N(H,H) groups
2. Others
 Fixed Sof: O2(0.5) O2A(0.5)
3.a Secondary CH2 refined with riding coordinates:
 C10(H10a,H10b), C3(H3a,H3b)
3.b Aromatic/amide H refined with riding coordinates:
 C1(H1), C5(H5), C2(H2), C9(H9), C7(H7), C8(H8)
;
_olex2_submission_special_instructions 'No special instructions were received'

loop_
_space_group_symop_operation_xyz
'x, y, z'
'-x, -y, -z'

loop_
_atom_site_label
_atom_site_type_symbol
_atom_site_fract_x
_atom_site_fract_y
_atom_site_fract_z
_atom_site_U_iso_or_equiv
_atom_site_adp_type
_atom_site_occupancy
_atom_site_site_symmetry_order
_atom_site_calc_flag
_atom_site_refinement_flags_posn
_atom_site_refinement_flags_adp
_atom_site_refinement_flags_occupancy
_atom_site_disorder_assembly
_atom_site_disorder_group
Mo4 Mo -0.17826(6) 0.53068(4) 0.91184(3) 0.01353(10) Uani 1 1 d . . . . .
Mo2 Mo 0.05336(6) 0.79681(4) 1.07931(3) 0.01642(11) Uani 1 1 d . . . . .
Mo1 Mo 0.16641(6) 0.66413(4) 0.85124(3) 0.01564(11) Uani 1 1 d . . . . .
Mo3 Mo -0.29005(6) 0.66004(4) 1.13766(3) 0.01463(11) Uani 1 1 d . . . . .
Cu1 Cu 0.45356(11) 0.51348(7) 0.63161(6) 0.03098(19) Uani 1 1 d . . . . .
O4 O -0.1249(5) 0.7382(3) 1.1878(3) 0.0170(8) Uani 1 1 d . . . . .
O13 O -0.3143(5) 0.5219(3) 1.0555(3) 0.0145(7) Uani 1 1 d . . . . .
O3 O 0.2357(5) 0.7486(3) 0.9530(3) 0.0193(8) Uani 1 1 d . . . . .
O10 O 0.0624(5) 0.5226(3) 0.8192(3) 0.0144(7) Uani 1 1 d . . . . .
O12 O -0.2249(5) 0.3997(3) 0.8653(3) 0.0186(8) Uani 1 1 d . . . . .
O9 O -0.4272(5) 0.6367(3) 1.2559(3) 0.0216(8) Uani 1 1 d . . . . .
O7 O -0.0405(5) 0.6312(3) 0.9993(3) 0.0144(7) Uani 1 1 d . . . . .
O8 O -0.4267(5) 0.7873(3) 1.0720(3) 0.0206(8) Uani 1 1 d . . . . .
O5 O 0.3592(5) 0.6360(3) 0.7537(3) 0.0225(8) Uani 1 1 d . . . . .
O11 O -0.3172(5) 0.6595(3) 0.8532(3) 0.0231(9) Uani 1 1 d . . . . .
O6 O 0.0020(5) 0.7827(3) 0.7951(3) 0.0247(9) Uani 1 1 d . . . . .
O1 O 0.1594(6) 0.8705(3) 1.1527(3) 0.0261(9) Uani 1 1 d . . . . .
O2 O -0.108(3) 0.9115(19) 1.0162(15) 0.026(6) Uiso 0.5 1 d . . P A 1
N2 N 0.7582(7) 0.4288(4) 0.4583(3) 0.0240(10) Uani 1 1 d . . . . .
N1 N 0.7190(7) 0.4417(4) 0.5678(3) 0.0257(11) Uani 1 1 d . . . . .
N3 N 1.0112(7) 0.3298(4) 0.5319(4) 0.0257(11) Uani 1 1 d . . . . .
N4 N 1.3674(8) 0.0668(5) 0.1290(4) 0.0295(12) Uani 1 1 d . . . . .
H4A H 1.397(9) 0.091(6) 0.074(5) 0.035 Uiso 1 1 d . U . . .
H4B H 1.319(9) 0.006(6) 0.124(5) 0.035 Uiso 1 1 d . U . . .
C1 C 0.8721(8) 0.3815(5) 0.6094(5) 0.0300(14) Uani 1 1 d . . . . .
H1 H 0.883774 0.375244 0.681911 0.036 Uiso 1 1 calc R U . . .
C10 C 1.5074(8) 0.0489(5) 0.2043(4) 0.0278(13) Uani 1 1 d . . . . .
H10A H 1.562937 0.120225 0.195446 0.033 Uiso 1 1 calc R U . . .
H10B H 1.608532 -0.027675 0.189777 0.033 Uiso 1 1 calc R U . . .
C4 C 1.2655(8) 0.1367(5) 0.4824(4) 0.0255(13) Uani 1 1 d . . . . .
C5 C 1.3601(8) 0.1425(5) 0.3791(4) 0.0229(12) Uani 1 1 d . . . . .
H5 H 1.390423 0.217177 0.351241 0.027 Uiso 1 1 calc R U . . .
C2 C 0.9344(8) 0.3624(5) 0.4400(4) 0.0270(13) Uani 1 1 d . . . . .
H2 H 0.998604 0.340478 0.372574 0.032 Uiso 1 1 calc R U . . .
C3 C 1.2073(8) 0.2539(6) 0.5463(5) 0.0337(15) Uani 1 1 d . . . . .
H3A H 1.213493 0.228766 0.621525 0.040 Uiso 1 1 calc R U . . .
H3B H 1.295256 0.305663 0.523145 0.040 Uiso 1 1 calc R U . . .
C9 C 1.2199(9) 0.0265(6) 0.5232(5) 0.0343(15) Uani 1 1 d . . . . .
H9 H 1.154791 0.022178 0.591942 0.041 Uiso 1 1 calc R U . . .
C7 C 1.3633(9) -0.0720(5) 0.3597(5) 0.0308(14) Uani 1 1 d . . . . .
H7 H 1.394743 -0.142449 0.318837 0.037 Uiso 1 1 calc R U . . .
C6 C 1.4099(8) 0.0386(5) 0.3168(4) 0.0228(12) Uani 1 1 d . . . . .
C8 C 1.2712(9) -0.0779(6) 0.4618(5) 0.0367(15) Uani 1 1 d . . . . .
H8 H 1.242809 -0.152970 0.490218 0.044 Uiso 1 1 calc R U . . .
O2A O -0.119(3) 0.9153(17) 1.0274(15) 0.018(5) Uiso 0.5 1 d . . P A 2

loop_
_atom_site_aniso_label
_atom_site_aniso_U_11
_atom_site_aniso_U_22
_atom_site_aniso_U_33
_atom_site_aniso_U_23
_atom_site_aniso_U_13
_atom_site_aniso_U_12
Mo4 0.0125(2) 0.0159(2) 0.0119(2) -0.00241(17) -0.00254(18) -0.00217(17)
Mo2 0.0185(2) 0.0164(2) 0.0152(2) -0.00329(18) -0.00134(19) -0.00576(18)
Mo1 0.0177(2) 0.0167(2) 0.0128(2) -0.00184(17) -0.00024(19) -0.00570(18)
Mo3 0.0139(2) 0.0147(2) 0.0139(2) -0.00317(17) 0.00016(19) -0.00183(17)
Cu1 0.0284(4) 0.0362(4) 0.0186(4) -0.0009(3) 0.0033(3) 0.0037(3)
O4 0.0188(19) 0.0215(19) 0.0103(17) -0.0044(14) 0.0011(15) -0.0051(15)
O13 0.0134(17) 0.0175(18) 0.0145(17) -0.0034(14) -0.0033(15) -0.0058(14)
O3 0.020(2) 0.0238(19) 0.0164(18) -0.0056(15) 0.0027(16) -0.0103(16)
O10 0.0132(17) 0.0161(17) 0.0127(17) -0.0010(14) -0.0006(15) -0.0024(14)
O12 0.019(2) 0.0219(19) 0.0157(18) -0.0060(15) -0.0030(16) -0.0055(15)
O9 0.020(2) 0.0229(19) 0.0189(19) -0.0034(15) 0.0038(16) -0.0033(16)
O7 0.0139(18) 0.0148(17) 0.0129(17) -0.0042(14) -0.0007(15) -0.0007(14)
O8 0.0180(19) 0.0191(18) 0.0209(19) -0.0011(15) 0.0003(16) 0.0000(15)
O5 0.022(2) 0.026(2) 0.0202(19) -0.0064(16) 0.0009(17) -0.0088(16)
O11 0.022(2) 0.021(2) 0.024(2) -0.0005(16) -0.0044(18) -0.0015(16)
O6 0.028(2) 0.024(2) 0.022(2) 0.0009(16) -0.0030(18) -0.0067(17)
O1 0.030(2) 0.025(2) 0.027(2) -0.0101(17) -0.0055(18) -0.0102(17)
N2 0.022(3) 0.029(3) 0.016(2) -0.0031(19) -0.002(2) 0.001(2)
N1 0.031(3) 0.028(3) 0.015(2) -0.0048(19) 0.000(2) -0.005(2)
N3 0.025(3) 0.031(3) 0.017(2) -0.009(2) -0.004(2) 0.002(2)
N4 0.038(3) 0.028(3) 0.024(3) 0.002(2) -0.007(3) -0.010(2)
C1 0.023(3) 0.036(3) 0.023(3) -0.002(3) -0.004(3) 0.005(3)
C10 0.022(3) 0.030(3) 0.028(3) -0.010(3) -0.002(3) 0.000(2)
C4 0.016(3) 0.033(3) 0.025(3) -0.006(3) -0.009(2) 0.003(2)
C5 0.019(3) 0.028(3) 0.021(3) -0.009(2) -0.005(2) 0.000(2)
C2 0.021(3) 0.041(3) 0.017(3) -0.006(2) -0.004(2) -0.002(3)
C3 0.022(3) 0.047(4) 0.026(3) -0.014(3) -0.013(3) 0.010(3)
C9 0.027(3) 0.049(4) 0.026(3) 0.000(3) -0.007(3) -0.007(3)
C7 0.031(3) 0.027(3) 0.033(3) -0.010(3) -0.005(3) -0.002(3)
C6 0.017(3) 0.022(3) 0.027(3) -0.004(2) -0.011(2) 0.003(2)
C8 0.039(4) 0.030(3) 0.043(4) 0.006(3) -0.010(3) -0.012(3)

loop_
_atom_type_symbol
_atom_type_description
_atom_type_scat_dispersion_real
_atom_type_scat_dispersion_imag
_atom_type_scat_source
C C 0.0033 0.0016 'International Tables Vol C Tables 4.2.6.8 and 6.1.1.4'
H H 0.0000 0.0000 'International Tables Vol C Tables 4.2.6.8 and 6.1.1.4'
Cu Cu 0.3201 1.2651 'International Tables Vol C Tables 4.2.6.8 and 6.1.1.4'
Mo Mo -1.6832 0.6857 'International Tables Vol C Tables 4.2.6.8 and 6.1.1.4'
N N 0.0061 0.0033 'International Tables Vol C Tables 4.2.6.8 and 6.1.1.4'
O O 0.0106 0.0060 'International Tables Vol C Tables 4.2.6.8 and 6.1.1.4'

loop_
_geom_angle_atom_site_label_1
_geom_angle_atom_site_label_2
_geom_angle_atom_site_label_3
_geom_angle
_geom_angle_site_symmetry_1
_geom_angle_site_symmetry_3
_geom_angle_publ_flag
O13 Mo4 Mo3 35.58(9) . . ?
O13 Mo4 O10 148.73(14) . . ?
O13 Mo4 O7 77.57(12) . 2_567 ?
O13 Mo4 O7 78.16(13) . . ?
O10 Mo4 Mo3 123.62(10) . . ?
O10 Mo4 O7 77.63(13) . . ?
O10 Mo4 O7 77.36(12) . 2_567 ?
O12 Mo4 Mo3 133.15(11) . . ?
O12 Mo4 O13 97.58(14) . . ?
O12 Mo4 O10 97.00(14) . . ?
O12 Mo4 O7 81.74(14) . 2_567 ?
O12 Mo4 O7 156.98(15) . . ?
O7 Mo4 Mo3 46.02(8) . . ?
O7 Mo4 Mo3 85.28(7) 2_567 . ?
O7 Mo4 O7 75.25(12) . 2_567 ?
O11 Mo4 Mo3 90.58(12) . . ?
O11 Mo4 O13 102.90(15) . . ?
O11 Mo4 O10 99.41(15) . . ?
O11 Mo4 O12 106.03(17) . . ?
O11 Mo4 O7 171.99(15) . 2_567 ?
O11 Mo4 O7 96.96(15) . . ?
O4 Mo2 O12 76.61(13) . 2_567 ?
O4 Mo2 O7 73.68(12) . . ?
O3 Mo2 O4 143.69(14) . . ?
O3 Mo2 O12 78.52(13) . 2_567 ?
O3 Mo2 O7 73.18(12) . . ?
O12 Mo2 O7 70.04(12) 2_567 . ?
O1 Mo2 O4 101.95(16) . . ?
O1 Mo2 O3 105.13(16) . . ?
O1 Mo2 O12 92.40(16) . 2_567 ?
O1 Mo2 O7 162.41(15) . . ?
O1 Mo2 O2 107.5(7) . . ?
O1 Mo2 O2A 105.2(6) . . ?
O2 Mo2 O4 97.9(7) . . ?
O2 Mo2 O3 96.6(7) . . ?
O2 Mo2 O12 160.1(7) . 2_567 ?
O2 Mo2 O7 90.1(7) . . ?
O2A Mo2 O4 93.9(7) . . ?
O2A Mo2 O3 101.8(6) . . ?
O2A Mo2 O7 92.2(6) . . ?
O3 Mo1 O13 85.60(14) . 2_567 ?
O3 Mo1 O10 148.31(14) . . ?
O3 Mo1 O7 78.86(13) . . ?
O10 Mo1 O13 71.27(12) . 2_567 ?
O10 Mo1 O7 73.65(12) . . ?
O7 Mo1 O13 72.10(11) . 2_567 ?
O5 Mo1 O13 88.55(15) . 2_567 ?
O5 Mo1 O3 104.43(16) . . ?
O5 Mo1 O10 96.53(15) . . ?
O5 Mo1 O7 160.19(15) . . ?
O6 Mo1 O13 163.07(15) . 2_567 ?
O6 Mo1 O3 101.92(17) . . ?
O6 Mo1 O10 95.64(16) . . ?
O6 Mo1 O7 94.27(14) . . ?
O6 Mo1 O5 103.94(17) . . ?
O4 Mo3 Mo4 120.97(10) . . ?
O4 Mo3 O13 146.93(14) . . ?
O4 Mo3 O10 82.26(13) . 2_567 ?
O4 Mo3 O7 78.55(13) . . ?
O13 Mo3 Mo4 34.72(9) . . ?
O13 Mo3 O10 72.17(13) . 2_567 ?
O13 Mo3 O7 73.93(12) . . ?
O10 Mo3 Mo4 79.30(8) 2_567 . ?
O9 Mo3 Mo4 135.41(12) . . ?
O9 Mo3 O4 99.45(16) . . ?
O9 Mo3 O13 100.74(15) . . ?
O9 Mo3 O10 89.15(14) . 2_567 ?
O9 Mo3 O7 161.25(15) . . ?
O7 Mo3 Mo4 42.43(8) . . ?
O7 Mo3 O10 72.11(11) . 2_567 ?
O8 Mo3 Mo4 86.49(12) . . ?
O8 Mo3 O4 100.20(16) . . ?
O8 Mo3 O13 99.36(16) . . ?
O8 Mo3 O10 164.57(14) . 2_567 ?
O8 Mo3 O9 105.33(17) . . ?
O8 Mo3 O7 93.34(14) . . ?
O5 Cu1 O9 88.71(14) . 2_567 ?
N2 Cu1 O9 114.12(17) 2_666 2_567 ?
N2 Cu1 O5 101.63(17) 2_666 . ?
N1 Cu1 O9 98.32(16) . 2_567 ?
N1 Cu1 O5 127.29(18) . . ?
N1 Cu1 N2 121.66(18) . 2_666 ?
Mo3 O4 Mo2 116.00(16) . . ?
Mo4 O13 Mo1 109.63(14) . 2_567 ?
Mo4 O13 Mo3 109.70(15) . . ?
Mo3 O13 Mo1 104.27(14) . 2_567 ?
Mo1 O3 Mo2 117.45(18) . . ?
Mo4 O10 Mo1 108.96(14) . . ?
Mo4 O10 Mo3 110.38(14) . 2_567 ?
Mo1 O10 Mo3 104.07(15) . 2_567 ?
Mo4 O12 Mo2 117.29(18) . 2_567 ?
Mo3 O9 Cu1 138.05(19) . 2_567 ?
Mo4 O7 Mo4 104.75(12) . 2_567 ?
Mo4 O7 Mo2 90.93(12) 2_567 . ?
Mo4 O7 Mo2 164.28(16) . . ?
Mo4 O7 Mo1 92.79(12) . . ?
Mo4 O7 Mo3 91.55(12) . . ?
Mo1 O7 Mo4 97.39(12) . 2_567 ?
Mo1 O7 Mo2 86.12(11) . . ?
Mo1 O7 Mo3 163.23(15) . . ?
Mo3 O7 Mo4 97.16(12) . 2_567 ?
Mo3 O7 Mo2 85.34(10) . . ?
Mo1 O5 Cu1 134.3(2) . . ?
N1 N2 Cu1 119.5(3) . 2_666 ?
C2 N2 Cu1 133.6(4) . 2_666 ?
C2 N2 N1 106.3(5) . . ?
N2 N1 Cu1 118.8(4) . . ?
C1 N1 Cu1 132.6(4) . . ?
C1 N1 N2 107.5(5) . . ?
C1 N3 C3 126.7(5) . . ?
C2 N3 C1 105.3(5) . . ?
C2 N3 C3 128.0(5) . . ?
H4A N4 H4B 109(6) . . ?
C10 N4 H4A 115(5) . . ?
C10 N4 H4B 118(4) . . ?
N1 C1 N3 110.0(5) . . ?
N1 C1 H1 125.0 . . ?
N3 C1 H1 125.0 . . ?
N4 C10 H10A 109.8 . . ?
N4 C10 H10B 109.8 . . ?
N4 C10 C6 109.2(5) . . ?
H10A C10 H10B 108.3 . . ?
C6 C10 H10A 109.8 . . ?
C6 C10 H10B 109.8 . . ?
C5 C4 C3 119.2(5) . . ?
C9 C4 C5 119.5(5) . . ?
C9 C4 C3 121.2(5) . . ?
C4 C5 H5 119.5 . . ?
C6 C5 C4 120.9(5) . . ?
C6 C5 H5 119.5 . . ?
N2 C2 N3 110.9(5) . . ?
N2 C2 H2 124.6 . . ?
N3 C2 H2 124.6 . . ?
N3 C3 C4 111.0(5) . . ?
N3 C3 H3A 109.4 . . ?
N3 C3 H3B 109.4 . . ?
C4 C3 H3A 109.4 . . ?
C4 C3 H3B 109.4 . . ?
H3A C3 H3B 108.0 . . ?
C4 C9 H9 120.1 . . ?
C4 C9 C8 119.8(6) . . ?
C8 C9 H9 120.1 . . ?
C6 C7 H7 119.8 . . ?
C8 C7 H7 119.8 . . ?
C8 C7 C6 120.3(5) . . ?
C5 C6 C10 119.7(5) . . ?
C5 C6 C7 118.7(5) . . ?
C7 C6 C10 121.6(5) . . ?
C9 C8 H8 119.6 . . ?
C7 C8 C9 120.8(6) . . ?
C7 C8 H8 119.6 . . ?

loop_
_geom_bond_atom_site_label_1
_geom_bond_atom_site_label_2
_geom_bond_distance
_geom_bond_site_symmetry_2
_geom_bond_publ_flag
Mo4 Mo3 3.2137(6) . ?
Mo4 O13 1.944(3) . ?
Mo4 O10 1.956(3) . ?
Mo4 O12 1.746(3) . ?
Mo4 O7 2.169(3) . ?
Mo4 O7 2.370(3) 2_567 ?
Mo4 O11 1.683(4) . ?
Mo2 O4 1.939(3) . ?
Mo2 O3 1.939(3) . ?
Mo2 O12 2.284(3) 2_567 ?
Mo2 O7 2.473(3) . ?
Mo2 O1 1.693(4) . ?
Mo2 O2 1.70(2) . ?
Mo2 O2A 1.709(19) . ?
Mo1 O13 2.333(3) 2_567 ?
Mo1 O3 1.870(3) . ?
Mo1 O10 2.014(3) . ?
Mo1 O7 2.293(3) . ?
Mo1 O5 1.713(3) . ?
Mo1 O6 1.699(4) . ?
Mo3 O4 1.888(4) . ?
Mo3 O13 1.986(3) . ?
Mo3 O10 2.314(3) 2_567 ?
Mo3 O9 1.711(3) . ?
Mo3 O7 2.313(3) . ?
Mo3 O8 1.707(3) . ?
Cu1 O9 2.099(3) 2_567 ?
Cu1 O5 2.063(3) . ?
Cu1 N2 2.003(5) 2_666 ?
Cu1 N1 1.975(5) . ?
N2 N1 1.386(6) . ?
N2 C2 1.302(7) . ?
N1 C1 1.302(7) . ?
N3 C1 1.348(6) . ?
N3 C2 1.348(7) . ?
N3 C3 1.487(7) . ?
N4 H4A 0.74(6) . ?
N4 H4B 0.85(6) . ?
N4 C10 1.475(8) . ?
C1 H1 0.9300 . ?
C10 H10A 0.9700 . ?
C10 H10B 0.9700 . ?
C10 C6 1.501(7) . ?
C4 C5 1.388(7) . ?
C4 C3 1.515(7) . ?
C4 C9 1.375(8) . ?
C5 H5 0.9300 . ?
C5 C6 1.386(7) . ?
C2 H2 0.9300 . ?
C3 H3A 0.9700 . ?
C3 H3B 0.9700 . ?
C9 H9 0.9300 . ?
C9 C8 1.384(8) . ?
C7 H7 0.9300 . ?
C7 C6 1.389(8) . ?
C7 C8 1.368(8) . ?
C8 H8 0.9300 . ?

loop_
_geom_torsion_atom_site_label_1
_geom_torsion_atom_site_label_2
_geom_torsion_atom_site_label_3
_geom_torsion_atom_site_label_4
_geom_torsion
_geom_torsion_site_symmetry_1
_geom_torsion_site_symmetry_2
_geom_torsion_site_symmetry_3
_geom_torsion_site_symmetry_4
_geom_torsion_publ_flag
Mo4 Mo3 O4 Mo2 24.0(2) . . . . ?
Mo4 Mo3 O9 Cu1 52.6(4) . . . 2_567 ?
Mo3 Mo4 O12 Mo2 -76.2(2) . . . 2_567 ?
Cu1 N2 N1 Cu1 1.3(5) 2_666 . . . ?
Cu1 N2 N1 C1 171.0(4) 2_666 . . . ?
Cu1 N2 C2 N3 -169.1(4) 2_666 . . . ?
Cu1 N1 C1 N3 168.0(4) . . . . ?
O4 Mo3 O9 Cu1 -103.2(3) . . . 2_567 ?
O13 Mo4 O12 Mo2 -76.84(18) . . . 2_567 ?
O13 Mo1 O3 Mo2 -92.11(19) 2_567 . . . ?
O13 Mo1 O5 Cu1 76.2(3) 2_567 . . . ?
O13 Mo3 O4 Mo2 57.4(3) . . . . ?
O13 Mo3 O9 Cu1 50.5(3) . . . 2_567 ?
O3 Mo1 O5 Cu1 161.2(3) . . . . ?
O10 Mo4 O12 Mo2 75.42(18) . . . 2_567 ?
O10 Mo1 O3 Mo2 -49.7(4) . . . . ?
O10 Mo1 O5 Cu1 5.2(3) . . . . ?
O10 Mo3 O4 Mo2 96.56(18) 2_567 . . . ?
O10 Mo3 O9 Cu1 -21.2(3) 2_567 . . 2_567 ?
O9 Mo3 O4 Mo2 -175.61(18) . . . . ?
O7 Mo4 O12 Mo2 -0.65(15) 2_567 . . 2_567 ?
O7 Mo4 O12 Mo2 0.7(5) . . . 2_567 ?
O7 Mo1 O3 Mo2 -19.50(18) . . . . ?
O7 Mo1 O5 Cu1 64.0(6) . . . . ?
O7 Mo3 O4 Mo2 23.35(16) . . . . ?
O7 Mo3 O9 Cu1 -21.0(7) . . . 2_567 ?
O8 Mo3 O4 Mo2 -68.0(2) . . . . ?
O8 Mo3 O9 Cu1 153.4(3) . . . 2_567 ?
O5 Mo1 O3 Mo2 -179.46(19) . . . . ?
O11 Mo4 O12 Mo2 177.35(17) . . . 2_567 ?
O6 Mo1 O3 Mo2 72.6(2) . . . . ?
O6 Mo1 O5 Cu1 -92.3(3) . . . . ?
N2 N1 C1 N3 0.2(6) . . . . ?
N1 N2 C2 N3 0.9(6) . . . . ?
N4 C10 C6 C5 -101.3(6) . . . . ?
N4 C10 C6 C7 77.0(7) . . . . ?
C1 N3 C2 N2 -0.8(7) . . . . ?
C1 N3 C3 C4 134.8(6) . . . . ?
C4 C5 C6 C10 178.3(5) . . . . ?
C4 C5 C6 C7 0.1(8) . . . . ?
C4 C9 C8 C7 -1.5(10) . . . . ?
C5 C4 C3 N3 92.0(6) . . . . ?
C5 C4 C9 C8 1.0(9) . . . . ?
C2 N2 N1 Cu1 -170.4(4) . . . . ?
C2 N2 N1 C1 -0.7(6) . . . . ?
C2 N3 C1 N1 0.3(7) . . . . ?
C2 N3 C3 C4 -45.7(8) . . . . ?
C3 N3 C1 N1 179.9(5) . . . . ?
C3 N3 C2 N2 179.7(5) . . . . ?
C3 C4 C5 C6 -177.8(5) . . . . ?
C3 C4 C9 C8 178.4(6) . . . . ?
C9 C4 C5 C6 -0.3(8) . . . . ?
C9 C4 C3 N3 -85.4(7) . . . . ?
C6 C7 C8 C9 1.2(10) . . . . ?
C8 C7 C6 C10 -178.7(6) . . . . ?
C8 C7 C6 C5 -0.5(9) . . . . ?
